data_7103891
loop_
_publ_author_name
'Dibrov, Sergey M.'
'Ibers, James A.'

_publ_section_title
;
 [TeSe~3~]^2-^ and [TeSe~2~]^2^ as synthons
;
_journal_coden_ASTM CHCOFS
_journal_issue 17
_journal_name_full
;
 Chemical Communications (Cambridge, United Kingdom)
;
_journal_page_first 2158
_journal_page_last 2159
_journal_paper_doi 10.1039/b306415h
_journal_year 2003
_chemical_formula_sum 'C48 H40 Au2 P2 Se4 Te2'
_chemical_formula_weight 1643.71
_space_group_IT_number 14
_symmetry_cell_setting monoclinic
_symmetry_space_group_name_Hall '-P 2yn'
_symmetry_space_group_name_H-M 'P 1 21/n 1'
_atom_sites_solution_hydrogens geom
_atom_sites_solution_primary direct
_atom_sites_solution_secondary difmap
_audit_creation_method SHELXL-97
_cell_angle_alpha 90.00
_cell_angle_beta 97.7510(10)
_cell_angle_gamma 90.00
_cell_formula_units_Z 2
_cell_length_a 9.8089(5)
_cell_length_b 13.6406(7)
_cell_length_c 17.5009(10)
_cell_measurement_temperature 153(2)
_cell_volume 2320.2(2)
_computing_structure_refinement 'SHELXL-97 (Sheldrick, 1997)'
_computing_structure_solution 'SHELXS-97 (Sheldrick, 1990)'
_diffrn_ambient_temperature 153(2)
_diffrn_measured_fraction_theta_full 1.000
_diffrn_measured_fraction_theta_max 1.000
_diffrn_radiation_monochromator graphite
_diffrn_radiation_source 'fine-focus sealed tube'
_diffrn_radiation_type MoK\a
_diffrn_radiation_wavelength 0.71073
_diffrn_reflns_av_R_equivalents 0.0335
_diffrn_reflns_av_sigmaI/netI 0.0168
_diffrn_reflns_limit_h_max 10
_diffrn_reflns_limit_h_min -10
_diffrn_reflns_limit_k_max 15
_diffrn_reflns_limit_k_min -15
_diffrn_reflns_limit_l_max 19
_diffrn_reflns_limit_l_min -19
_diffrn_reflns_number 19346
_diffrn_reflns_theta_full 23.26
_diffrn_reflns_theta_max 23.26
_diffrn_reflns_theta_min 1.90
_exptl_absorpt_coefficient_mu 10.788
_exptl_absorpt_correction_type numerical
_exptl_crystal_colour brown
_exptl_crystal_density_diffrn 2.353
_exptl_crystal_density_method 'not measured'
_exptl_crystal_description prism
_exptl_crystal_F_000 1512
_refine_diff_density_max 1.737
_refine_diff_density_min -1.620
_refine_diff_density_rms 0.169
_refine_ls_extinction_method none
_refine_ls_goodness_of_fit_ref 1.081
_refine_ls_hydrogen_treatment mixed
_refine_ls_matrix_type full
_refine_ls_number_parameters 262
_refine_ls_number_reflns 3331
_refine_ls_number_restraints 0
_refine_ls_restrained_S_all 1.081
_refine_ls_R_factor_all 0.0309
_refine_ls_R_factor_gt 0.0295
_refine_ls_shift/su_max 0.001
_refine_ls_shift/su_mean 0.000
_refine_ls_structure_factor_coef Fsqd
_refine_ls_weighting_details 'calc w=1/[\s^2^(Fo^2^)+(0.0500P)^2^+12.9493P] where P=(Fo^2^+2Fc^2^)/3'
_refine_ls_weighting_scheme calc
_refine_ls_wR_factor_gt 0.0847
_refine_ls_wR_factor_ref 0.0855
_reflns_number_gt 3137
_reflns_number_total 3331
_reflns_threshold_expression >2sigma(I)
_cod_data_source_file b306415h.txt
_cod_data_source_block Au2(TeSe2)2
_cod_original_sg_symbol_H-M P21/n
_cod_database_code 7103891

loop_
_symmetry_equiv_pos_as_xyz
'x, y, z'
'-x+1/2, y+1/2, -z+1/2'
'-x, -y, -z'
'x-1/2, -y-1/2, z-1/2'

loop_
_atom_site_label
_atom_site_type_symbol
_atom_site_fract_x
_atom_site_fract_y
_atom_site_fract_z
_atom_site_U_iso_or_equiv
_atom_site_adp_type
_atom_site_occupancy
_atom_site_symmetry_multiplicity
_atom_site_calc_flag
_atom_site_refinement_flags
_atom_site_disorder_assembly
_atom_site_disorder_group
Au1 Au 0.83057(3) 0.05884(2) 0.947625(15) 0.03162(13) Uani 1 1 d . . .
Te1 Te 1.09762(5) -0.03038(4) 0.83817(3) 0.03756(16) Uani 1 1 d . . .
Se2 Se 0.93933(8) 0.11185(5) 0.83940(4) 0.03519(19) Uani 1 1 d . . .
Se1 Se 0.71736(8) -0.00004(6) 1.05209(5) 0.0391(2) Uani 1 1 d . . .
P1 P 1.28624(16) -0.09130(11) 0.60183(9) 0.0181(3) Uani 1 1 d . . .
C2 C 1.4380(7) -0.0600(4) 0.7423(4) 0.0254(15) Uani 1 1 d . . .
H2 H 1.3546 -0.0345 0.7561 0.030 Uiso 1 1 calc R . .
C14 C 1.0992(7) 0.0561(5) 0.6276(4) 0.0235(14) Uani 1 1 d . . .
H14 H 1.0441 0.0058 0.6453 0.028 Uiso 1 1 calc R . .
C7 C 1.1642(6) -0.1753(4) 0.6327(3) 0.0201(13) Uani 1 1 d . . .
C19 C 1.3145(6) -0.1314(5) 0.5077(3) 0.0211(13) Uani 1 1 d . . .
C20 C 1.2945(7) -0.0724(5) 0.4415(4) 0.0230(14) Uani 1 1 d . . .
H20 H 1.2670 -0.0060 0.4450 0.028 Uiso 1 1 calc R . .
C9 C 0.9457(7) -0.2568(5) 0.6060(4) 0.0285(15) Uani 1 1 d . . .
H9 H 0.8595 -0.2650 0.5747 0.034 Uiso 1 1 calc R . .
C18 C 1.3038(6) 0.1070(5) 0.5752(3) 0.0214(13) Uani 1 1 d . . .
H18 H 1.3890 0.0913 0.5580 0.026 Uiso 1 1 calc R . .
C13 C 1.2222(6) 0.0330(4) 0.5996(3) 0.0196(13) Uani 1 1 d . . .
C8 C 1.0389(7) -0.1878(5) 0.5861(4) 0.0271(14) Uani 1 1 d . . .
H8 H 1.0172 -0.1493 0.5409 0.033 Uiso 1 1 calc R . .
C1 C 1.4434(6) -0.0949(4) 0.6674(3) 0.0197(13) Uani 1 1 d . . .
C3 C 1.5564(7) -0.0631(5) 0.7963(4) 0.0289(16) Uani 1 1 d . . .
H3 H 1.5531 -0.0414 0.8476 0.035 Uiso 1 1 calc R . .
C10 C 0.9781(7) -0.3131(5) 0.6708(4) 0.0277(15) Uani 1 1 d . . .
H10 H 0.9142 -0.3604 0.6840 0.033 Uiso 1 1 calc R . .
C17 C 1.2607(7) 0.2035(5) 0.5760(4) 0.0249(14) Uani 1 1 d . . .
H17 H 1.3153 0.2539 0.5582 0.030 Uiso 1 1 calc R . .
C12 C 1.1967(7) -0.2337(5) 0.6978(4) 0.0251(14) Uani 1 1 d . . .
H12 H 1.2832 -0.2268 0.7290 0.030 Uiso 1 1 calc R . .
C6 C 1.5650(7) -0.1317(5) 0.6474(4) 0.0255(14) Uani 1 1 d . . .
H6 H 1.5680 -0.1566 0.5970 0.031 Uiso 1 1 calc R . .
C21 C 1.3145(7) -0.1109(5) 0.3719(4) 0.0286(15) Uani 1 1 d . . .
H21 H 1.2994 -0.0712 0.3269 0.034 Uiso 1 1 calc R . .
C15 C 1.0590(7) 0.1530(5) 0.6292(4) 0.0270(15) Uani 1 1 d . . .
H15 H 0.9762 0.1696 0.6488 0.032 Uiso 1 1 calc R . .
C4 C 1.6786(7) -0.0978(5) 0.7753(4) 0.0320(16) Uani 1 1 d . . .
H4 H 1.7597 -0.0980 0.8117 0.038 Uiso 1 1 calc R . .
C5 C 1.6830(7) -0.1322(5) 0.7013(4) 0.0323(16) Uani 1 1 d . . .
H5 H 1.7670 -0.1563 0.6872 0.039 Uiso 1 1 calc R . .
C16 C 1.1384(7) 0.2265(5) 0.6025(4) 0.0294(15) Uani 1 1 d . . .
H16 H 1.1085 0.2928 0.6025 0.035 Uiso 1 1 calc R . .
C22 C 1.3567(7) -0.2071(5) 0.3660(4) 0.0304(16) Uani 1 1 d . . .
H22 H 1.3720 -0.2327 0.3174 0.036 Uiso 1 1 calc R . .
C11 C 1.1023(7) -0.3019(5) 0.7168(4) 0.0302(15) Uani 1 1 d . . .
H11 H 1.1233 -0.3410 0.7618 0.036 Uiso 1 1 calc R . .
C24 C 1.3546(7) -0.2299(5) 0.5015(4) 0.0279(15) Uani 1 1 d . . .
H24 H 1.3664 -0.2709 0.5457 0.033 Uiso 1 1 calc R . .
C23 C 1.3767(7) -0.2664(5) 0.4312(4) 0.0310(15) Uani 1 1 d . . .
H23 H 1.4057 -0.3324 0.4270 0.037 Uiso 1 1 calc R . .

loop_
_atom_site_aniso_label
_atom_site_aniso_U_11
_atom_site_aniso_U_22
_atom_site_aniso_U_33
_atom_site_aniso_U_23
_atom_site_aniso_U_13
_atom_site_aniso_U_12
Au1 0.03190(19) 0.02892(19) 0.03258(19) -0.00590(11) -0.00091(13) 0.00675(11)
Te1 0.0459(3) 0.0327(3) 0.0363(3) -0.0021(2) 0.0137(2) -0.0007(2)
Se2 0.0426(4) 0.0286(4) 0.0317(4) 0.0005(3) -0.0045(3) 0.0002(3)
Se1 0.0338(4) 0.0380(4) 0.0465(5) -0.0023(3) 0.0098(3) 0.0062(3)
P1 0.0183(8) 0.0178(8) 0.0178(8) 0.0002(6) 0.0008(6) -0.0020(6)
C2 0.026(4) 0.024(3) 0.026(4) -0.002(3) 0.002(3) -0.001(3)
C14 0.021(3) 0.032(4) 0.017(3) 0.001(3) -0.001(3) -0.001(3)
C7 0.023(3) 0.017(3) 0.020(3) 0.001(2) 0.004(3) -0.002(2)
C19 0.023(3) 0.022(3) 0.018(3) 0.000(3) 0.002(3) -0.002(3)
C20 0.022(3) 0.025(3) 0.022(3) -0.003(3) -0.001(3) -0.006(3)
C9 0.019(3) 0.034(4) 0.031(4) 0.002(3) -0.003(3) -0.006(3)
C18 0.020(3) 0.024(3) 0.019(3) -0.001(3) -0.001(3) 0.002(3)
C13 0.024(3) 0.019(3) 0.014(3) -0.001(2) -0.003(2) 0.000(3)
C8 0.025(3) 0.027(4) 0.026(3) 0.007(3) -0.005(3) -0.003(3)
C1 0.021(3) 0.014(3) 0.022(3) 0.002(2) -0.003(3) -0.003(3)
C3 0.036(4) 0.023(3) 0.025(4) 0.001(3) -0.006(3) -0.004(3)
C10 0.034(4) 0.019(3) 0.031(4) -0.002(3) 0.011(3) -0.008(3)
C17 0.027(4) 0.024(3) 0.022(3) 0.000(3) -0.003(3) -0.004(3)
C12 0.024(3) 0.026(3) 0.023(3) 0.001(3) -0.005(3) -0.003(3)
C6 0.027(4) 0.019(3) 0.030(3) -0.001(3) 0.003(3) -0.003(3)
C21 0.029(4) 0.034(4) 0.023(3) 0.001(3) 0.002(3) -0.014(3)
C15 0.022(3) 0.031(4) 0.028(4) -0.005(3) 0.002(3) 0.006(3)
C4 0.030(4) 0.019(3) 0.040(4) 0.006(3) -0.016(3) -0.003(3)
C5 0.022(3) 0.023(4) 0.052(5) 0.001(3) 0.004(3) 0.005(3)
C16 0.033(4) 0.023(3) 0.030(4) -0.005(3) -0.007(3) 0.005(3)
C22 0.035(4) 0.029(4) 0.028(4) -0.010(3) 0.010(3) -0.015(3)
C11 0.034(4) 0.032(4) 0.023(3) 0.007(3) -0.002(3) -0.007(3)
C24 0.036(4) 0.019(3) 0.028(3) 0.001(3) 0.001(3) -0.002(3)
C23 0.037(4) 0.024(4) 0.032(4) -0.005(3) 0.007(3) -0.002(3)

loop_
_atom_type_symbol
_atom_type_description
_atom_type_scat_dispersion_real
_atom_type_scat_dispersion_imag
_atom_type_scat_source
C C 0.0033 0.0016 'International Tables Vol C Tables 4.2.6.8 and 6.1.1.4'
H H 0.0000 0.0000 'International Tables Vol C Tables 4.2.6.8 and 6.1.1.4'
P P 0.1023 0.0942 'International Tables Vol C Tables 4.2.6.8 and 6.1.1.4'
Se Se -0.0929 2.2259 'International Tables Vol C Tables 4.2.6.8 and 6.1.1.4'
Te Te -0.5308 1.6751 'International Tables Vol C Tables 4.2.6.8 and 6.1.1.4'
Au Au -2.0133 8.8022 'International Tables Vol C Tables 4.2.6.8 and 6.1.1.4'

loop_
_geom_angle_atom_site_label_1
_geom_angle_atom_site_label_2
_geom_angle_atom_site_label_3
_geom_angle
_geom_angle_site_symmetry_1
_geom_angle_site_symmetry_3
_geom_angle_publ_flag
Se1 Au1 Se2 177.41(3) . . ?
Se2 Te1 Se1 104.71(3) . 3_757 ?
Au1 Se2 Te1 96.66(3) . . ?
Au1 Se1 Te1 99.64(3) . 3_757 ?
C19 P1 C7 106.0(3) . . ?
C19 P1 C1 110.7(3) . . ?
C7 P1 C1 109.9(3) . . ?
C19 P1 C13 111.3(3) . . ?
C7 P1 C13 111.2(3) . . ?
C1 P1 C13 107.8(3) . . ?
C3 C2 C1 119.3(6) . . ?
C15 C14 C13 119.0(6) . . ?
C8 C7 C12 119.8(6) . . ?
C8 C7 P1 118.3(5) . . ?
C12 C7 P1 121.6(5) . . ?
C20 C19 C24 119.5(6) . . ?
C20 C19 P1 124.3(5) . . ?
C24 C19 P1 116.2(5) . . ?
C21 C20 C19 119.8(6) . . ?
C10 C9 C8 120.0(6) . . ?
C17 C18 C13 119.9(6) . . ?
C18 C13 C14 120.2(6) . . ?
C18 C13 P1 118.4(5) . . ?
C14 C13 P1 121.2(5) . . ?
C9 C8 C7 119.7(6) . . ?
C6 C1 C2 120.2(6) . . ?
C6 C1 P1 123.0(5) . . ?
C2 C1 P1 116.8(5) . . ?
C4 C3 C2 120.1(7) . . ?
C9 C10 C11 120.7(6) . . ?
C16 C17 C18 120.1(6) . . ?
C11 C12 C7 119.6(6) . . ?
C1 C6 C5 119.9(6) . . ?
C20 C21 C22 120.7(6) . . ?
C14 C15 C16 120.6(6) . . ?
C3 C4 C5 120.2(6) . . ?
C4 C5 C6 120.3(6) . . ?
C17 C16 C15 120.1(6) . . ?
C21 C22 C23 120.1(6) . . ?
C10 C11 C12 120.1(6) . . ?
C23 C24 C19 119.7(6) . . ?
C24 C23 C22 120.2(6) . . ?

loop_
_geom_bond_atom_site_label_1
_geom_bond_atom_site_label_2
_geom_bond_distance
_geom_bond_site_symmetry_2
_geom_bond_publ_flag
Au1 Se1 2.4017(8) . ?
Au1 Se2 2.4069(8) . ?
Te1 Se2 2.4868(9) . ?
Te1 Se1 2.4929(10) 3_757 ?
Se1 Te1 2.4929(10) 3_757 ?
P1 C19 1.792(6) . ?
P1 C7 1.792(6) . ?
P1 C1 1.794(6) . ?
P1 C13 1.806(6) . ?
C2 C3 1.396(10) . ?
C2 C1 1.403(9) . ?
C14 C15 1.382(9) . ?
C14 C13 1.399(9) . ?
C7 C8 1.391(9) . ?
C7 C12 1.391(9) . ?
C19 C20 1.403(9) . ?
C19 C24 1.409(9) . ?
C20 C21 1.365(9) . ?
C9 C10 1.370(10) . ?
C9 C8 1.388(9) . ?
C18 C17 1.383(9) . ?
C18 C13 1.391(9) . ?
C1 C6 1.381(9) . ?
C3 C4 1.384(11) . ?
C10 C11 1.376(10) . ?
C17 C16 1.380(10) . ?
C12 C11 1.384(9) . ?
C6 C5 1.391(10) . ?
C21 C22 1.384(10) . ?
C15 C16 1.389(10) . ?
C4 C5 1.384(10) . ?
C22 C23 1.390(10) . ?
C24 C23 1.371(10) . ?
